data_7023412
loop_
_publ_author_name
'Tretiakov, Mykyta'
'Shermolovich, Yuriy G.'
'Singh, Amit Pratap'
'Samuel, Prinson P.'
'Roesky, Herbert W.'
'Niep\"otter, Benedikt'
'Visscher, Arne'
'Stalke, Dietmar'

_publ_section_title
;
 Lewis-base stabilized diiodine adducts with N-heterocyclic
 chalcogenamides.
;
_journal_issue 36
_journal_name_full 'Dalton transactions (Cambridge, England : 2003)'
_journal_page_first 12940
_journal_page_last 12946
_journal_paper_doi 10.1039/c3dt51309b
_journal_volume 42
_journal_year 2013
_chemical_formula_moiety 'C27 H36 I2 N2 S, C7 H8'
_chemical_formula_sum 'C34 H44 I2 N2 S'
_chemical_formula_weight 766.57
_chemical_name_systematic
;
?
;
_space_group_crystal_system monoclinic
_space_group_IT_number 15
_space_group_name_Hall '-C 2yc'
_space_group_name_H-M_alt 'C 1 2/c 1'
_symmetry_space_group_name_Hall '-C 2yc'
_symmetry_space_group_name_H-M 'C 1 2/c 1'
_atom_sites_solution_hydrogens geom
_audit_creation_method SHELXL-2012
_cell_angle_alpha 90
_cell_angle_beta 100.24(2)
_cell_angle_gamma 90
_cell_formula_units_Z 8
_cell_length_a 37.684(3)
_cell_length_b 11.414(2)
_cell_length_c 16.103(2)
_cell_measurement_reflns_used 9909
_cell_measurement_temperature 100(2)
_cell_measurement_theta_max 23.204
_cell_measurement_theta_min 2.274
_cell_volume 6816.0(16)
_computing_cell_refinement 'SAINT V7.68A'
_computing_data_collection 'APEX2 v2012.2'
_computing_data_reduction 'SAINT V7.68A'
_computing_molecular_graphics 'Mercury Version 2.4'
_computing_publication_material 'Mercury Version 2.4'
_computing_structure_refinement 'SHELXL-2012 (Sheldrick, 2012)'
_computing_structure_solution 'SHELXS-2012 (Sheldrick, 2012)'
_diffrn_ambient_temperature 100(2)
_diffrn_measured_fraction_theta_full 1.000
_diffrn_measured_fraction_theta_max 0.999
_diffrn_measurement_device_type 'Smart APEX II Ultra'
_diffrn_measurement_method 'omega scans'
_diffrn_radiation_type AgK\a
_diffrn_radiation_wavelength 0.56086
_diffrn_reflns_av_R_equivalents 0.0635
_diffrn_reflns_av_unetI/netI 0.0302
_diffrn_reflns_Laue_measured_fraction_full 1.000
_diffrn_reflns_Laue_measured_fraction_max 0.999
_diffrn_reflns_limit_h_max 53
_diffrn_reflns_limit_h_min -53
_diffrn_reflns_limit_k_max 16
_diffrn_reflns_limit_k_min -16
_diffrn_reflns_limit_l_max 22
_diffrn_reflns_limit_l_min -22
_diffrn_reflns_number 103802
_diffrn_reflns_point_group_measured_fraction_full 1.000
_diffrn_reflns_point_group_measured_fraction_max 0.999
_diffrn_reflns_theta_full 19.665
_diffrn_reflns_theta_max 23.633
_diffrn_reflns_theta_min 0.867
_diffrn_source 'INCOATEC Ag Microsource'
_exptl_absorpt_coefficient_mu 1.027
_exptl_absorpt_correction_T_max 0.7449
_exptl_absorpt_correction_T_min 0.6452
_exptl_absorpt_correction_type multi-scan
_exptl_absorpt_process_details SADABS-2012/1
_exptl_crystal_colour red
_exptl_crystal_density_diffrn 1.494
_exptl_crystal_density_method 'not measured'
_exptl_crystal_description block
_exptl_crystal_F_000 3072
_exptl_crystal_size_max 0.178
_exptl_crystal_size_mid 0.133
_exptl_crystal_size_min 0.063
_refine_diff_density_max 1.439
_refine_diff_density_min -0.997
_refine_diff_density_rms 0.097
_refine_ls_extinction_method none
_refine_ls_goodness_of_fit_ref 1.027
_refine_ls_hydrogen_treatment constr
_refine_ls_matrix_type full
_refine_ls_number_parameters 361
_refine_ls_number_reflns 10410
_refine_ls_number_restraints 0
_refine_ls_restrained_S_all 1.027
_refine_ls_R_factor_all 0.0397
_refine_ls_R_factor_gt 0.0304
_refine_ls_shift/su_max 0.002
_refine_ls_shift/su_mean 0.000
_refine_ls_structure_factor_coef Fsqd
_refine_ls_weighting_details
;
w=1/[\s^2^(Fo^2^)+(0.0282P)^2^+13.5461P]
where P=(Fo^2^+2Fc^2^)/3
;
_refine_ls_weighting_scheme calc
_refine_ls_wR_factor_gt 0.0654
_refine_ls_wR_factor_ref 0.0687
_reflns_Friedel_coverage 0.000
_reflns_number_gt 8687
_reflns_number_total 10410
_reflns_threshold_expression 'I > 2\s(I)'
_cod_data_source_file c3dt51309b.txt
_cod_data_source_block 5
_cod_database_code 7023412
_shelx_space_group_comment
;
The symmetry employed for this shelxl refinement is uniquely defined
by the following loop, which should always be used as a source of
symmetry information in preference to the above space-group names.
They are only intended as comments.
;
_shelx_estimated_absorpt_t_min 0.838
_shelx_estimated_absorpt_t_max 0.938

loop_
_space_group_symop_operation_xyz
'x, y, z'
'-x, y, -z+1/2'
'x+1/2, y+1/2, z'
'-x+1/2, y+1/2, -z+1/2'
'-x, -y, -z'
'x, -y, z-1/2'
'-x+1/2, -y+1/2, -z'
'x+1/2, -y+1/2, z-1/2'

loop_
_atom_site_label
_atom_site_type_symbol
_atom_site_fract_x
_atom_site_fract_y
_atom_site_fract_z
_atom_site_U_iso_or_equiv
_atom_site_adp_type
_atom_site_occupancy
_atom_site_site_symmetry_order
_atom_site_calc_flag
_atom_site_refinement_flags_posn
_atom_site_refinement_flags_adp
I1 I 0.37994(2) 0.26699(2) 0.63182(2) 0.01668(4) Uani 1 1 d . .
S1 S 0.33808(2) 0.19297(5) 0.48781(3) 0.01718(10) Uani 1 1 d . .
N1 N 0.32869(4) 0.38688(15) 0.38595(10) 0.0138(3) Uani 1 1 d . .
C1 C 0.34858(5) 0.29220(17) 0.41670(12) 0.0132(3) Uani 1 1 d . .
I2 I 0.42604(2) 0.33270(2) 0.78604(2) 0.02897(5) Uani 1 1 d . .
N2 N 0.37729(4) 0.28929(14) 0.37623(10) 0.0124(3) Uani 1 1 d . .
C2 C 0.34518(5) 0.44320(18) 0.32625(13) 0.0159(4) Uani 1 1 d . .
H2 H 0.3369 0.5121 0.2957 0.019 Uiso 1 1 calc R U
C3 C 0.37507(5) 0.38166(17) 0.31985(12) 0.0150(4) Uani 1 1 d . .
H3 H 0.3916 0.3986 0.2833 0.018 Uiso 1 1 calc R U
C4 C 0.40219(5) 0.19188(17) 0.37831(12) 0.0138(4) Uani 1 1 d . .
C5 C 0.43677(5) 0.20072(18) 0.42687(12) 0.0142(4) Uani 1 1 d . .
C7 C 0.44892(6) 0.00855(19) 0.37444(14) 0.0217(4) Uani 1 1 d . .
H7 H 0.4652 -0.0547 0.3728 0.026 Uiso 1 1 calc R U
C6 C 0.46018(6) 0.10630(19) 0.42309(13) 0.0180(4) Uani 1 1 d . .
H6 H 0.4841 0.1093 0.4543 0.022 Uiso 1 1 calc R U
C8 C 0.41434(6) 0.00193(19) 0.32817(14) 0.0212(4) Uani 1 1 d . .
H8 H 0.4070 -0.0663 0.2958 0.025 Uiso 1 1 calc R U
C9 C 0.39012(6) 0.09427(18) 0.32845(13) 0.0174(4) Uani 1 1 d . .
C10 C 0.35267(6) 0.0882(2) 0.27370(14) 0.0219(4) Uani 1 1 d . .
H10 H 0.3392 0.1607 0.2842 0.026 Uiso 1 1 calc R U
C11 C 0.35544(6) 0.0854(2) 0.18001(15) 0.0254(5) Uani 1 1 d . .
H11A H 0.3313 0.0921 0.1458 0.038 Uiso 1 1 calc R U
H11B H 0.3664 0.0114 0.1670 0.038 Uiso 1 1 calc R U
H11C H 0.3704 0.1510 0.1673 0.038 Uiso 1 1 calc R U
C12 C 0.33134(7) -0.0176(3) 0.29698(17) 0.0340(6) Uani 1 1 d . .
H12A H 0.3070 -0.0164 0.2633 0.051 Uiso 1 1 calc R U
H12B H 0.3298 -0.0140 0.3571 0.051 Uiso 1 1 calc R U
H12C H 0.3436 -0.0900 0.2855 0.051 Uiso 1 1 calc R U
C13 C 0.44925(5) 0.30926(18) 0.47870(12) 0.0149(4) Uani 1 1 d . .
H13 H 0.4275 0.3482 0.4936 0.018 Uiso 1 1 calc R U
C14 C 0.46701(6) 0.3958(2) 0.42543(14) 0.0208(4) Uani 1 1 d . .
H14A H 0.4885 0.3596 0.4098 0.031 Uiso 1 1 calc R U
H14B H 0.4740 0.4670 0.4583 0.031 Uiso 1 1 calc R U
H14C H 0.4499 0.4160 0.3742 0.031 Uiso 1 1 calc R U
C15 C 0.47516(6) 0.2817(2) 0.56106(13) 0.0214(4) Uani 1 1 d . .
H15A H 0.4976 0.2495 0.5480 0.032 Uiso 1 1 calc R U
H15B H 0.4640 0.2243 0.5937 0.032 Uiso 1 1 calc R U
H15C H 0.4804 0.3537 0.5941 0.032 Uiso 1 1 calc R U
C16 C 0.29532(5) 0.42463(18) 0.41122(12) 0.0151(4) Uani 1 1 d . .
C17 C 0.26358(5) 0.36108(19) 0.38123(13) 0.0167(4) Uani 1 1 d . .
C18 C 0.23223(6) 0.3998(2) 0.40696(14) 0.0202(4) Uani 1 1 d . .
H18 H 0.2102 0.3592 0.3885 0.024 Uiso 1 1 calc R U
C19 C 0.23252(6) 0.4967(2) 0.45914(14) 0.0224(4) Uani 1 1 d . .
H19 H 0.2108 0.5211 0.4762 0.027 Uiso 1 1 calc R U
C20 C 0.26404(6) 0.5581(2) 0.48664(14) 0.0210(4) Uani 1 1 d . .
H20 H 0.2637 0.6251 0.5215 0.025 Uiso 1 1 calc R U
C21 C 0.29668(5) 0.52242(18) 0.46354(13) 0.0164(4) Uani 1 1 d . .
C22 C 0.33093(6) 0.59056(19) 0.49589(13) 0.0194(4) Uani 1 1 d . .
H22 H 0.3517 0.5459 0.4805 0.023 Uiso 1 1 calc R U
C23 C 0.32979(7) 0.7112(2) 0.45314(17) 0.0297(5) Uani 1 1 d . .
H23A H 0.3276 0.7009 0.3920 0.045 Uiso 1 1 calc R U
H23B H 0.3520 0.7541 0.4750 0.045 Uiso 1 1 calc R U
H23C H 0.3090 0.7554 0.4651 0.045 Uiso 1 1 calc R U
C24 C 0.33751(6) 0.6038(2) 0.59198(14) 0.0250(5) Uani 1 1 d . .
H24A H 0.3611 0.6405 0.6110 0.038 Uiso 1 1 calc R U
H24B H 0.3371 0.5264 0.6181 0.038 Uiso 1 1 calc R U
H24C H 0.3186 0.6529 0.6083 0.038 Uiso 1 1 calc R U
C25 C 0.26308(6) 0.25703(19) 0.32189(14) 0.0206(4) Uani 1 1 d . .
H25 H 0.2862 0.2133 0.3397 0.025 Uiso 1 1 calc R U
C26 C 0.26188(7) 0.2964(2) 0.23033(15) 0.0281(5) Uani 1 1 d . .
H26A H 0.2636 0.2277 0.1947 0.042 Uiso 1 1 calc R U
H26B H 0.2822 0.3492 0.2276 0.042 Uiso 1 1 calc R U
H26C H 0.2392 0.3376 0.2102 0.042 Uiso 1 1 calc R U
C27 C 0.23211(7) 0.1707(2) 0.32606(17) 0.0309(5) Uani 1 1 d . .
H27A H 0.2091 0.2078 0.3024 0.046 Uiso 1 1 calc R U
H27B H 0.2321 0.1490 0.3850 0.046 Uiso 1 1 calc R U
H27C H 0.2354 0.1003 0.2934 0.046 Uiso 1 1 calc R U
C28 C 0.44397(7) 0.8332(2) 0.61726(17) 0.0279(5) Uani 1 1 d . .
C29 C 0.43148(6) 0.7782(2) 0.54046(16) 0.0285(5) Uani 1 1 d . .
H29 H 0.4253 0.8244 0.4909 0.034 Uiso 1 1 calc R U
C30 C 0.42782(6) 0.6571(2) 0.53482(15) 0.0265(5) Uani 1 1 d . .
H30 H 0.4192 0.6212 0.4818 0.032 Uiso 1 1 calc R U
C31 C 0.43672(6) 0.5889(2) 0.60673(15) 0.0235(4) Uani 1 1 d . .
H31 H 0.4339 0.5062 0.6034 0.028 Uiso 1 1 calc R U
C32 C 0.44972(6) 0.6418(2) 0.68324(14) 0.0233(4) Uani 1 1 d . .
H32 H 0.4563 0.5950 0.7323 0.028 Uiso 1 1 calc R U
C33 C 0.45325(7) 0.7630(2) 0.68903(15) 0.0250(5) Uani 1 1 d . .
H33 H 0.4620 0.7983 0.7421 0.030 Uiso 1 1 calc R U
C34 C 0.44764(9) 0.9645(2) 0.6233(2) 0.0460(8) Uani 1 1 d . .
H34A H 0.4705 0.9883 0.6071 0.069 Uiso 1 1 calc R U
H34B H 0.4473 0.9894 0.6814 0.069 Uiso 1 1 calc R U
H34C H 0.4275 1.0012 0.5852 0.069 Uiso 1 1 calc R U

loop_
_atom_site_aniso_label
_atom_site_aniso_U_11
_atom_site_aniso_U_22
_atom_site_aniso_U_33
_atom_site_aniso_U_23
_atom_site_aniso_U_13
_atom_site_aniso_U_12
I1 0.02287(7) 0.01302(6) 0.01545(6) 0.00269(5) 0.00699(5) 0.00084(5)
S1 0.0185(2) 0.0170(2) 0.0166(2) 0.00314(18) 0.00475(18) -0.00361(18)
N1 0.0124(7) 0.0144(8) 0.0147(7) 0.0009(6) 0.0033(6) 0.0005(6)
C1 0.0123(8) 0.0132(9) 0.0138(8) -0.0015(7) 0.0016(7) -0.0013(7)
I2 0.05064(11) 0.01503(7) 0.01816(7) -0.00065(5) -0.00229(6) -0.00296(6)
N2 0.0121(7) 0.0119(8) 0.0133(7) -0.0003(6) 0.0025(6) -0.0007(6)
C2 0.0174(9) 0.0149(9) 0.0160(9) 0.0030(7) 0.0047(7) 0.0009(7)
C3 0.0162(9) 0.0151(9) 0.0140(9) 0.0005(7) 0.0038(7) -0.0009(7)
C4 0.0144(9) 0.0110(9) 0.0172(9) 0.0005(7) 0.0056(7) 0.0013(7)
C5 0.0147(9) 0.0150(9) 0.0140(8) 0.0018(7) 0.0055(7) 0.0005(7)
C7 0.0277(11) 0.0142(10) 0.0246(11) 0.0006(8) 0.0086(9) 0.0059(8)
C6 0.0168(9) 0.0194(10) 0.0183(9) 0.0016(8) 0.0039(7) 0.0046(8)
C8 0.0270(11) 0.0122(9) 0.0253(11) -0.0035(8) 0.0068(9) -0.0005(8)
C9 0.0181(10) 0.0151(9) 0.0199(10) -0.0010(8) 0.0053(8) -0.0025(7)
C10 0.0175(10) 0.0207(11) 0.0270(11) -0.0090(9) 0.0029(8) -0.0032(8)
C11 0.0250(11) 0.0223(11) 0.0271(11) -0.0025(9) -0.0003(9) -0.0028(9)
C12 0.0311(13) 0.0405(15) 0.0319(13) -0.0111(11) 0.0094(10) -0.0181(11)
C13 0.0131(9) 0.0165(9) 0.0148(9) -0.0003(7) 0.0018(7) 0.0000(7)
C14 0.0214(10) 0.0210(11) 0.0201(10) 0.0016(8) 0.0038(8) -0.0051(8)
C15 0.0224(10) 0.0243(11) 0.0162(9) -0.0003(8) -0.0006(8) 0.0012(8)
C16 0.0131(9) 0.0179(10) 0.0152(9) 0.0021(7) 0.0052(7) 0.0028(7)
C17 0.0160(9) 0.0177(10) 0.0162(9) 0.0026(7) 0.0024(7) 0.0010(7)
C18 0.0133(9) 0.0268(11) 0.0208(10) 0.0038(8) 0.0039(7) 0.0007(8)
C19 0.0170(10) 0.0291(12) 0.0227(10) 0.0017(9) 0.0077(8) 0.0049(8)
C20 0.0208(10) 0.0219(11) 0.0213(10) -0.0004(8) 0.0064(8) 0.0061(8)
C21 0.0169(9) 0.0162(9) 0.0164(9) 0.0014(7) 0.0039(7) 0.0024(7)
C22 0.0186(10) 0.0200(10) 0.0199(10) -0.0044(8) 0.0042(8) 0.0003(8)
C23 0.0289(12) 0.0233(12) 0.0360(13) 0.0031(10) 0.0034(10) -0.0025(10)
C24 0.0252(11) 0.0280(12) 0.0214(10) -0.0063(9) 0.0030(9) 0.0022(9)
C25 0.0138(9) 0.0202(10) 0.0267(11) -0.0071(8) 0.0008(8) -0.0008(8)
C26 0.0303(12) 0.0334(13) 0.0216(11) -0.0050(10) 0.0076(9) -0.0019(10)
C27 0.0270(12) 0.0281(13) 0.0369(14) -0.0005(10) 0.0038(10) -0.0084(10)
C28 0.0302(12) 0.0225(11) 0.0370(13) 0.0048(10) 0.0223(11) 0.0025(9)
C29 0.0264(12) 0.0347(14) 0.0273(12) 0.0122(10) 0.0125(9) 0.0049(10)
C30 0.0232(11) 0.0368(14) 0.0203(10) -0.0022(9) 0.0057(9) -0.0041(10)
C31 0.0229(11) 0.0222(11) 0.0275(11) -0.0022(9) 0.0102(9) -0.0026(9)
C32 0.0253(11) 0.0266(12) 0.0202(10) 0.0047(9) 0.0100(8) 0.0016(9)
C33 0.0292(12) 0.0268(12) 0.0220(11) -0.0040(9) 0.0126(9) -0.0020(9)
C34 0.062(2) 0.0224(13) 0.064(2) 0.0013(13) 0.0414(17) 0.0000(13)

loop_
_atom_type_symbol
_atom_type_description
_atom_type_scat_dispersion_real
_atom_type_scat_dispersion_imag
_atom_type_scat_source
C C 0.0015 0.0009 'International Tables Vol C Tables 4.2.6.8 and 6.1.1.4'
H H 0.0000 0.0000 'International Tables Vol C Tables 4.2.6.8 and 6.1.1.4'
N N 0.0030 0.0019 'International Tables Vol C Tables 4.2.6.8 and 6.1.1.4'
S S 0.0826 0.0763 'International Tables Vol C Tables 4.2.6.8 and 6.1.1.4'
I I -0.8919 1.1868 'International Tables Vol C Tables 4.2.6.8 and 6.1.1.4'

loop_
_geom_angle_atom_site_label_1
_geom_angle_atom_site_label_2
_geom_angle_atom_site_label_3
_geom_angle
S1 I1 I2 176.805(13)
C1 S1 I1 101.47(7)
C1 N1 C2 109.53(16)
C1 N1 C16 125.65(17)
C2 N1 C16 124.83(17)
N1 C1 N2 106.24(17)
N1 C1 S1 126.45(15)
N2 C1 S1 127.23(15)
C1 N2 C3 109.61(16)
C1 N2 C4 125.05(17)
C3 N2 C4 124.19(16)
C3 C2 N1 107.11(17)
C2 C3 N2 107.51(17)
C5 C4 C9 123.57(18)
C5 C4 N2 119.46(17)
C9 C4 N2 116.94(17)
C4 C5 C6 116.83(19)
C4 C5 C13 122.14(18)
C6 C5 C13 120.98(18)
C8 C7 C6 120.9(2)
C7 C6 C5 120.8(2)
C7 C8 C9 120.8(2)
C8 C9 C4 117.17(19)
C8 C9 C10 120.12(19)
C4 C9 C10 122.68(19)
C9 C10 C11 110.61(18)
C9 C10 C12 111.4(2)
C11 C10 C12 110.82(19)
C5 C13 C15 113.26(17)
C5 C13 C14 109.88(16)
C15 C13 C14 109.94(17)
C21 C16 C17 123.87(18)
C21 C16 N1 117.75(18)
C17 C16 N1 118.38(18)
C18 C17 C16 116.64(19)
C18 C17 C25 121.21(19)
C16 C17 C25 122.13(18)
C19 C18 C17 121.2(2)
C20 C19 C18 120.8(2)
C19 C20 C21 120.7(2)
C16 C21 C20 116.85(19)
C16 C21 C22 123.75(18)
C20 C21 C22 119.41(19)
C21 C22 C24 111.87(18)
C21 C22 C23 110.55(18)
C24 C22 C23 110.57(19)
C17 C25 C26 111.68(19)
C17 C25 C27 113.42(19)
C26 C25 C27 109.68(19)
C29 C28 C33 118.1(2)
C29 C28 C34 121.2(3)
C33 C28 C34 120.7(3)
C30 C29 C28 121.3(2)
C31 C30 C29 119.8(2)
C32 C31 C30 119.6(2)
C31 C32 C33 120.6(2)
C32 C33 C28 120.5(2)

loop_
_geom_bond_atom_site_label_1
_geom_bond_atom_site_label_2
_geom_bond_distance
I1 S1 2.6981(7)
I1 I2 2.8662(6)
S1 C1 1.706(2)
N1 C1 1.358(3)
N1 C2 1.391(2)
N1 C16 1.454(2)
C1 N2 1.359(2)
N2 C3 1.384(2)
N2 C4 1.452(2)
C2 C3 1.347(3)
C4 C5 1.399(3)
C4 C9 1.401(3)
C5 C6 1.401(3)
C5 C13 1.521(3)
C7 C8 1.383(3)
C7 C6 1.386(3)
C8 C9 1.395(3)
C9 C10 1.527(3)
C10 C11 1.531(3)
C10 C12 1.533(3)
C13 C15 1.533(3)
C13 C14 1.537(3)
C16 C21 1.394(3)
C16 C17 1.409(3)
C17 C18 1.392(3)
C17 C25 1.522(3)
C18 C19 1.388(3)
C19 C20 1.383(3)
C20 C21 1.407(3)
C21 C22 1.518(3)
C22 C24 1.530(3)
C22 C23 1.536(3)
C25 C26 1.535(3)
C25 C27 1.538(3)
C28 C29 1.392(4)
C28 C33 1.399(3)
C28 C34 1.507(4)
C29 C30 1.391(4)
C30 C31 1.386(3)
C31 C32 1.381(3)
C32 C33 1.391(3)
